data_2202715
loop_
_publ_author_name
'Li, Xiao-Fang'
'Feng, Ya-Qing'
'Gao, Bo'
'You, Xu-Dong'

_publ_section_title
1'-Methyl-4'-(2,4-dichlorophenyl)-1<i>H</i>-indole-3-spiro-2'-pyrrolidine-3'-spiro-5''-(thiazolo[3,2-<i>b</i>][1,2,4]triazole)-2,6''(3<i>H</i>,5''<i>H</i>)-dione
_journal_issue 11
_journal_name_full 'Acta Crystallographica Section E'
_journal_page_first o1810
_journal_page_last o1811
_journal_paper_doi 10.1107/S1600536803023687
_journal_volume 59
_journal_year 2003
_chemical_formula_iupac 'C21 H15 Cl2 N5 O2 S'
_chemical_formula_moiety 'C21 H15 Cl2 N5 O2 S'
_chemical_formula_sum 'C21 H15 Cl2 N5 O2 S'
_chemical_formula_weight 472.34
_chemical_melting_point .495E-305
_chemical_name_systematic
;
1'-Methyl-4'-(2,4-dichlorophenyl)-1H-indole-3-spiro-2'-pyrrolidine-3'-spiro-
5''-(thiazolo[3,2-b][1,2,4]triazole)-2,6''(3H,5''H)-dione
;
_space_group_IT_number 14
_symmetry_cell_setting monoclinic
_symmetry_space_group_name_Hall '-P 2ybc'
_symmetry_space_group_name_H-M 'P 1 21/c 1'
_cell_angle_alpha 90.00
_cell_angle_beta 108.369(5)
_cell_angle_gamma 90.00
_cell_formula_units_Z 4
_cell_length_a 20.130(6)
_cell_length_b 6.357(2)
_cell_length_c 17.394(5)
_cell_measurement_reflns_used 886
_cell_measurement_temperature 293(2)
_cell_measurement_theta_max 25.98
_cell_measurement_theta_min 3.20
_cell_volume 2112.4(11)
_computing_cell_refinement SMART
_computing_data_collection 'SMART (Bruker, 1997)'
_computing_data_reduction 'SAINT (Bruker, 1997)'
_computing_molecular_graphics 'SHELXTL (Bruker, 1997)'
_computing_publication_material SHELXTL
_computing_structure_refinement 'SHELXL97 (Sheldrick, 1997)'
_computing_structure_solution 'SHELXS97 (Sheldrick, 1997)'
_diffrn_ambient_temperature 293(2)
_diffrn_measured_fraction_theta_full 0.998
_diffrn_measured_fraction_theta_max 0.998
_diffrn_measurement_device_type 'Bruker SMART CCD area-detector'
_diffrn_measurement_method '\f and \w'
_diffrn_radiation_monochromator graphite
_diffrn_radiation_source 'fine-focus sealed tube'
_diffrn_radiation_type MoK\a
_diffrn_radiation_wavelength 0.71073
_diffrn_reflns_av_R_equivalents 0.0346
_diffrn_reflns_av_sigmaI/netI 0.0458
_diffrn_reflns_limit_h_max 13
_diffrn_reflns_limit_h_min -25
_diffrn_reflns_limit_k_max 7
_diffrn_reflns_limit_k_min -7
_diffrn_reflns_limit_l_max 21
_diffrn_reflns_limit_l_min -21
_diffrn_reflns_number 11420
_diffrn_reflns_theta_full 26.37
_diffrn_reflns_theta_max 26.37
_diffrn_reflns_theta_min 2.13
_diffrn_standards_decay_% 0
_diffrn_standards_interval_count 0
_diffrn_standards_interval_time 0
_diffrn_standards_number 0
_exptl_absorpt_coefficient_mu 0.436
_exptl_absorpt_correction_T_max 0.960
_exptl_absorpt_correction_T_min 0.825
_exptl_absorpt_correction_type multi-scan
_exptl_absorpt_process_details '(SADABS; Bruker, 1997)'
_exptl_crystal_colour colorless
_exptl_crystal_density_diffrn 1.485
_exptl_crystal_density_method 'not measured'
_exptl_crystal_description block
_exptl_crystal_F_000 968
_exptl_crystal_size_max 0.24
_exptl_crystal_size_mid 0.20
_exptl_crystal_size_min 0.10
_refine_diff_density_max 0.263
_refine_diff_density_min -0.241
_refine_ls_extinction_method none
_refine_ls_goodness_of_fit_ref 1.032
_refine_ls_hydrogen_treatment constr
_refine_ls_matrix_type full
_refine_ls_number_parameters 330
_refine_ls_number_reflns 4299
_refine_ls_number_restraints 336
_refine_ls_restrained_S_all 1.057
_refine_ls_R_factor_all 0.0779
_refine_ls_R_factor_gt 0.0466
_refine_ls_shift/su_max 0.000
_refine_ls_shift/su_mean 0.000
_refine_ls_structure_factor_coef Fsqd
_refine_ls_weighting_details 'calc w = 1/[\s^2^(Fo^2^)+(0.084P)^2^] where P = (Fo^2^+2Fc^2^)/3'
_refine_ls_weighting_scheme calc
_refine_ls_wR_factor_ref 0.1193
_reflns_number_gt 2878
_reflns_number_total 4299
_reflns_threshold_expression I>2\s(I)
_cod_data_source_file lh6119.cif
_cod_data_source_block I
_cod_depositor_comments
;
The following automatic conversions were performed:
'_symmetry_cell_setting' value 'Monoclinic' changed to 'monoclinic'
according to '/home/saulius/struct/CIF-dictionaries/cif_core.dic'
dictionary named 'cif_core.dic' version 2.4.1 from 2010-06-29.

Automatic conversion script
Id: cif_fix_enum 1527 2010-12-29 10:47:43Z saulius 

The following automatic conversions were performed:

'_symmetry_cell_setting' value 'Monoclinic' changed to 'monoclinic'
according to /home/saulius/struct/CIF-dictionaries/cif_core.dic
dictionary named 'cif_core.dic' version 2.4.1 from 2010-06-29.

Automatic conversion script
Id: cif_fix_values 1715 2011-07-08 13:25:40Z adriana 
;
_cod_original_cell_volume 2112.6(11)
_cod_original_sg_symbol_H-M 'P 21/c'
_cod_database_code 2202715
_cod_database_fobs_code 2202715

loop_
_symmetry_equiv_pos_as_xyz
'x, y, z'
'-x, y+1/2, -z+1/2'
'-x, -y, -z'
'x, -y-1/2, z-1/2'

loop_
_atom_site_label
_atom_site_fract_x
_atom_site_fract_y
_atom_site_fract_z
_atom_site_U_iso_or_equiv
_atom_site_adp_type
_atom_site_calc_flag
_atom_site_refinement_flags
_atom_site_occupancy
_atom_site_disorder_assembly
_atom_site_disorder_group
_atom_site_type_symbol
S1 0.23947(4) 0.90593(9) 0.43845(4) 0.0445(2) Uani d . 1 A . S
N1 0.12918(11) 0.6723(3) 0.38539(12) 0.0434(5) Uani d . 1 A . N
N2 0.06533(13) 0.6393(4) 0.32744(14) 0.0604(7) Uani d . 1 . . N
N3 0.11655(15) 0.9474(4) 0.30607(14) 0.0607(7) Uani d . 1 A . N
N4 0.25902(10) 0.5539(3) 0.63284(11) 0.0330(4) Uani d . 1 A . N
N5 0.21438(11) 1.0824(3) 0.62151(12) 0.0394(5) Uani d . 1 A . N
H5 0.2231 1.2112 0.6364 0.047 Uiso calc R 1 . . H
C1 0.23347(12) 0.6694(3) 0.49798(14) 0.0323(5) Uani d D 1 . . C
C2 0.16842(13) 0.5466(4) 0.44840(14) 0.0374(6) Uani d . 1 A . C
C3 0.06130(19) 0.8070(6) 0.28353(19) 0.0679(9) Uani d . 1 . . C
H3 0.0225 0.8319 0.2384 0.081 Uiso calc R 1 . . H
C4 0.15774(14) 0.8550(4) 0.37074(15) 0.0444(6) Uani d . 1 . . C
C5 0.22482(12) 0.7318(3) 0.58196(13) 0.0312(5) Uani d . 1 A . C
C6 0.26197(13) 0.9492(3) 0.60941(15) 0.0375(6) Uani d . 1 . . C
C7 0.14864(13) 0.9865(3) 0.60700(14) 0.0360(5) Uani d . 1 . . C
C8 0.08830(15) 1.0707(4) 0.61679(17) 0.0503(7) Uani d . 1 A . C
H8 0.0869 1.2089 0.6337 0.060 Uiso calc R 1 . . H
C9 0.03044(15) 0.9419(5) 0.60047(17) 0.0555(7) Uani d . 1 . . C
H9 -0.0113 0.9962 0.6044 0.067 Uiso calc R 1 A . H
C10 0.03293(14) 0.7356(4) 0.57859(16) 0.0499(7) Uani d . 1 A . C
H10 -0.0067 0.6515 0.5690 0.060 Uiso calc R 1 . . H
C11 0.09377(13) 0.6513(4) 0.57072(14) 0.0407(6) Uani d . 1 . . C
H11 0.0956 0.5107 0.5568 0.049 Uiso calc R 1 A . H
C12 0.15160(12) 0.7784(3) 0.58369(13) 0.0310(5) Uani d . 1 A . C
C14 0.32372(12) 0.5151(4) 0.61328(15) 0.0405(6) Uani d D 1 . . C
H14A 0.3435 0.3790 0.6333 0.049 Uiso d R 1 A . H
H14B 0.3583 0.6234 0.6361 0.049 Uiso d R 1 . . H
O1 0.15312(10) 0.3721(3) 0.46249(11) 0.0493(5) Uani d . 1 . . O
O2 0.32307(9) 0.9875(3) 0.61800(13) 0.0566(5) Uani d . 1 A . O
Cl1 0.2553(3) 0.3761(7) 0.3403(3) 0.0634(9) Uani d PDU 0.542(10) A 1 Cl
Cl2 0.4976(3) 0.6964(15) 0.3305(4) 0.140(2) Uani d PDU 0.542(10) A 1 Cl
C13 0.29955(13) 0.5216(4) 0.52101(15) 0.0400(6) Uani d PDU 0.542(10) A 1 C
H13 0.2805 0.3809 0.5045 0.048 Uiso calc PR 0.542(10) A 1 H
C15 0.3480(3) 0.5637(10) 0.4698(4) 0.0401(18) Uani d PGDU 0.542(10) A 1 C
C16 0.3331(3) 0.4959(9) 0.3902(3) 0.0512(19) Uani d PGDU 0.542(10) A 1 C
C17 0.3802(4) 0.5349(10) 0.3481(3) 0.062(2) Uani d PGDU 0.542(10) A 1 C
H17 0.3702 0.4896 0.2948 0.075 Uiso calc PR 0.542(10) A 1 H
C18 0.4422(3) 0.6416(12) 0.3857(4) 0.063(2) Uani d PGDU 0.542(10) A 1 C
C19 0.4571(2) 0.7093(11) 0.4653(4) 0.072(2) Uani d PGDU 0.542(10) A 1 C
H19 0.4986 0.7807 0.4905 0.087 Uiso calc PR 0.542(10) A 1 H
C20 0.4100(3) 0.6704(11) 0.5074(4) 0.0582(19) Uani d PGU 0.542(10) A 1 C
H20 0.4200 0.7157 0.5607 0.070 Uiso calc PR 0.542(10) A 1 H
Cl1' 0.2834(4) 0.4032(10) 0.3523(4) 0.0802(14) Uani d PDU 0.458(10) A 2 Cl
Cl2' 0.5225(3) 0.8059(8) 0.3775(6) 0.119(2) Uani d PDU 0.458(10) A 2 Cl
C13' 0.29955(13) 0.5216(4) 0.52101(15) 0.0400(6) Uani d PU 0.458(10) A 2 C
H13' 0.2849 0.3801 0.5002 0.048 Uiso calc PR 0.458(10) A 2 H
C15' 0.3623(3) 0.5917(12) 0.4919(5) 0.042(2) Uani d PGDU 0.458(10) A 2 C
C16' 0.3559(3) 0.5355(11) 0.4126(4) 0.048(2) Uani d PGDU 0.458(10) A 2 C
C17' 0.4057(4) 0.6016(11) 0.3778(5) 0.057(2) Uani d PGDU 0.458(10) A 2 C
H17' 0.4014 0.5640 0.3247 0.069 Uiso calc PR 0.458(10) A 2 H
C18' 0.4619(3) 0.7239(11) 0.4222(5) 0.070(3) Uani d PGDU 0.458(10) A 2 C
C19' 0.4684(3) 0.7801(10) 0.5014(5) 0.078(3) Uani d PGDU 0.458(10) A 2 C
H19' 0.5060 0.8619 0.5311 0.093 Uiso calc PR 0.458(10) A 2 H
C20' 0.4186(4) 0.7140(12) 0.5363(4) 0.067(2) Uani d PGU 0.458(10) A 2 C
H20' 0.4229 0.7516 0.5893 0.081 Uiso calc PR 0.458(10) A 2 H
C21 0.27025(16) 0.5846(4) 0.71935(15) 0.0519(7) Uani d . 1 . . C
H21A 0.2992 0.7060 0.7379 0.078 Uiso calc R 1 A . H
H21B 0.2929 0.4628 0.7487 0.078 Uiso calc R 1 . . H
H21C 0.2260 0.6051 0.7282 0.078 Uiso calc R 1 . . H

loop_
_atom_site_aniso_label
_atom_site_aniso_U_11
_atom_site_aniso_U_22
_atom_site_aniso_U_33
_atom_site_aniso_U_12
_atom_site_aniso_U_13
_atom_site_aniso_U_23
S1 0.0536(4) 0.0335(3) 0.0525(4) 0.0032(3) 0.0254(3) 0.0128(3)
N1 0.0468(13) 0.0463(12) 0.0343(12) 0.0026(10) 0.0088(10) -0.0015(10)
N2 0.0570(16) 0.0757(17) 0.0387(14) 0.0088(13) 0.0011(12) -0.0091(13)
N3 0.0782(18) 0.0654(16) 0.0410(14) 0.0299(14) 0.0221(13) 0.0137(12)
N4 0.0371(11) 0.0280(9) 0.0330(11) -0.0004(8) 0.0099(9) 0.0014(8)
N5 0.0523(13) 0.0218(9) 0.0458(12) -0.0038(9) 0.0178(10) -0.0063(8)
C1 0.0366(13) 0.0260(10) 0.0375(13) 0.0016(9) 0.0164(11) 0.0051(10)
C2 0.0470(15) 0.0356(13) 0.0331(13) -0.0015(11) 0.0177(11) -0.0048(10)
C3 0.070(2) 0.088(2) 0.0388(17) 0.0277(19) 0.0065(15) -0.0047(17)
C4 0.0567(17) 0.0456(14) 0.0366(15) 0.0149(13) 0.0229(13) 0.0035(11)
C5 0.0348(13) 0.0239(10) 0.0345(13) -0.0044(9) 0.0103(10) -0.0011(9)
C6 0.0429(15) 0.0265(11) 0.0410(15) -0.0054(11) 0.0102(11) 0.0008(10)
C7 0.0460(14) 0.0299(11) 0.0355(14) 0.0009(11) 0.0175(11) 0.0042(10)
C8 0.0656(19) 0.0383(13) 0.0573(18) 0.0127(13) 0.0338(15) 0.0049(12)
C9 0.0485(17) 0.0675(19) 0.0609(19) 0.0130(15) 0.0322(15) 0.0114(15)
C10 0.0391(15) 0.0637(17) 0.0519(17) -0.0068(13) 0.0213(13) 0.0036(14)
C11 0.0422(15) 0.0425(13) 0.0390(15) -0.0060(11) 0.0148(12) -0.0007(11)
C12 0.0349(13) 0.0299(11) 0.0291(12) 0.0006(10) 0.0113(10) 0.0018(9)
C14 0.0342(14) 0.0300(12) 0.0553(17) 0.0002(10) 0.0110(12) 0.0045(11)
O1 0.0632(12) 0.0366(9) 0.0472(11) -0.0113(8) 0.0162(9) -0.0072(8)
O2 0.0396(11) 0.0342(9) 0.0937(16) -0.0103(8) 0.0176(10) -0.0037(9)
Cl1 0.092(3) 0.0590(14) 0.0448(13) 0.0114(15) 0.0300(17) -0.0024(9)
Cl2 0.093(2) 0.217(5) 0.147(3) 0.050(3) 0.089(2) 0.087(3)
C13 0.0441(14) 0.0297(11) 0.0512(16) 0.0035(10) 0.0220(12) 0.0042(11)
C15 0.029(3) 0.036(3) 0.054(4) 0.010(2) 0.012(3) 0.010(3)
C16 0.050(4) 0.055(4) 0.049(4) 0.021(3) 0.016(4) 0.013(3)
C17 0.064(4) 0.076(4) 0.057(4) 0.037(4) 0.033(4) 0.023(3)
C18 0.045(4) 0.076(5) 0.079(5) 0.015(4) 0.035(4) 0.029(4)
C19 0.053(4) 0.075(5) 0.096(6) 0.010(3) 0.034(4) 0.016(4)
C20 0.040(4) 0.065(4) 0.078(4) -0.002(3) 0.030(3) 0.010(3)
Cl1' 0.107(4) 0.084(2) 0.062(2) -0.007(2) 0.045(3) -0.0083(16)
Cl2' 0.101(3) 0.120(3) 0.179(5) 0.024(2) 0.106(3) 0.064(3)
C13' 0.0441(14) 0.0297(11) 0.0512(16) 0.0035(10) 0.0220(12) 0.0042(11)
C15' 0.048(5) 0.041(4) 0.042(4) 0.009(3) 0.021(4) 0.012(3)
C16' 0.048(4) 0.057(4) 0.047(5) 0.016(3) 0.026(4) 0.008(4)
C17' 0.050(5) 0.068(5) 0.061(5) 0.008(4) 0.028(4) 0.020(4)
C18' 0.064(5) 0.070(5) 0.089(6) 0.015(4) 0.045(5) 0.016(5)
C19' 0.064(5) 0.068(5) 0.106(6) -0.007(4) 0.035(4) 0.015(5)
C20' 0.055(5) 0.062(5) 0.089(6) -0.006(4) 0.030(4) 0.018(4)
C21 0.0676(19) 0.0469(15) 0.0363(15) 0.0004(13) 0.0094(13) 0.0016(12)

loop_
_atom_type_symbol
_atom_type_description
_atom_type_scat_dispersion_real
_atom_type_scat_dispersion_imag
_atom_type_scat_source
C C 0.0033 0.0016 'International Tables Vol C Tables 4.2.6.8 and 6.1.1.4'
H H 0.0000 0.0000 'International Tables Vol C Tables 4.2.6.8 and 6.1.1.4'
N N 0.0061 0.0033 'International Tables Vol C Tables 4.2.6.8 and 6.1.1.4'
O O 0.0106 0.0060 'International Tables Vol C Tables 4.2.6.8 and 6.1.1.4'
S S 0.1246 0.1234 'International Tables Vol C Tables 4.2.6.8 and 6.1.1.4'

loop_
_geom_angle_atom_site_label_1
_geom_angle_atom_site_label_2
_geom_angle_atom_site_label_3
_geom_angle
C4 S1 C1 90.76(11)
C4 N1 N2 110.3(2)
C4 N1 C2 118.3(2)
N2 N1 C2 131.3(2)
C3 N2 N1 100.1(3)
C4 N3 C3 100.9(2)
C21 N4 C14 113.6(2)
C21 N4 C5 114.13(18)
C14 N4 C5 105.77(16)
C6 N5 C7 112.09(19)
C6 N5 H5 124.0
C7 N5 H5 124.0
C2 C1 C13 110.00(17)
C2 C1 C5 108.97(17)
C13 C1 C5 104.23(18)
C2 C1 S1 107.07(16)
C13 C1 S1 115.36(15)
C5 C1 S1 111.10(14)
O1 C2 N1 125.3(2)
O1 C2 C1 125.8(2)
N1 C2 C1 108.89(19)
N2 C3 N3 117.9(3)
N2 C3 H3 121.1
N3 C3 H3 121.1
N3 C4 N1 110.8(3)
N3 C4 S1 135.4(2)
N1 C4 S1 113.70(19)
N4 C5 C12 114.44(17)
N4 C5 C6 114.00(18)
C12 C5 C6 101.24(17)
N4 C5 C1 101.38(16)
C12 C5 C1 117.44(18)
C6 C5 C1 108.78(17)
O2 C6 N5 126.7(2)
O2 C6 C5 125.4(2)
N5 C6 C5 107.9(2)
C8 C7 C12 121.5(2)
C8 C7 N5 128.5(2)
C12 C7 N5 109.90(19)
C9 C8 C7 117.5(2)
C9 C8 H8 121.2
C7 C8 H8 121.2
C10 C9 C8 121.5(2)
C10 C9 H9 119.2
C8 C9 H9 119.2
C9 C10 C11 120.6(2)
C9 C10 H10 119.7
C11 C10 H10 119.7
C12 C11 C10 119.1(2)
C12 C11 H11 120.4
C10 C11 H11 120.4
C11 C12 C7 119.6(2)
C11 C12 C5 131.4(2)
C7 C12 C5 108.88(19)
N4 C14 C13 103.16(19)
N4 C14 H14A 111.1
C13 C14 H14A 111.1
N4 C14 H14B 111.1
C13 C14 H14B 111.1
H14A C14 H14B 109.1
C14 C13 C15 124.4(3)
C14 C13 C1 104.36(18)
C15 C13 C1 112.9(3)
C14 C13 H13 104.4
C15 C13 H13 104.4
C1 C13 H13 104.4
C16 C15 C20 120.0
C16 C15 C13 123.1(3)
C20 C15 C13 116.9(3)
C15 C16 C17 120.0
C15 C16 Cl1 121.3(3)
C17 C16 Cl1 118.7(3)
C18 C17 C16 120.0
C18 C17 H17 120.0
C16 C17 H17 120.0
C17 C18 C19 120.0
C17 C18 Cl2 118.7(3)
C19 C18 Cl2 121.2(3)
C20 C19 C18 120.0
C20 C19 H19 120.0
C18 C19 H19 120.0
C19 C20 C15 120.0
C19 C20 H20 120.0
C15 C20 H20 120.0
C16' C15' C20' 120.0
C15' C16' C17' 120.0
C15' C16' Cl1' 121.7(3)
C17' C16' Cl1' 118.1(3)
C16' C17' C18' 120.0
C16' C17' H17' 120.0
C18' C17' H17' 120.0
C17' C18' C19' 120.0
C17' C18' Cl2' 119.2(3)
C19' C18' Cl2' 120.8(3)
C20' C19' C18' 120.0
C20' C19' H19' 120.0
C18' C19' H19' 120.0
C19' C20' C15' 120.0
C19' C20' H20' 120.0
C15' C20' H20' 120.0
N4 C21 H21A 109.5
N4 C21 H21B 109.5
H21A C21 H21B 109.5
N4 C21 H21C 109.5
H21A C21 H21C 109.5
H21B C21 H21C 109.5

loop_
_geom_bond_atom_site_label_1
_geom_bond_atom_site_label_2
_geom_bond_site_symmetry_2
_geom_bond_distance
_geom_bond_publ_flag
S1 C4 . 1.726(3) ?
S1 C1 . 1.851(2) ?
N1 C4 . 1.356(3) ?
N1 N2 . 1.377(3) ?
N1 C2 . 1.385(3) ?
N2 C3 . 1.300(4) ?
N3 C4 . 1.308(3) ?
N3 C3 . 1.383(4) ?
N4 C21 . 1.463(3) ?
N4 C14 . 1.467(3) ?
N4 C5 . 1.467(3) ?
N5 C6 . 1.344(3) ?
N5 C7 . 1.406(3) ?
N5 H5 . 0.8600 ?
C1 C2 . 1.535(3) ?
C1 C13 . 1.574(3) ?
C1 C5 . 1.575(3) ?
C2 O1 . 1.197(3) ?
C3 H3 . 0.9300 ?
C5 C12 . 1.513(3) ?
C5 C6 . 1.572(3) ?
C6 O2 . 1.216(3) ?
C7 C8 . 1.386(3) ?
C7 C12 . 1.391(3) ?
C8 C9 . 1.378(4) ?
C8 H8 . 0.9300 ?
C9 C10 . 1.371(4) ?
C9 H9 . 0.9300 ?
C10 C11 . 1.383(3) ?
C10 H10 . 0.9300 ?
C11 C12 . 1.376(3) ?
C11 H11 . 0.9300 ?
C14 C13 . 1.524(3) ?
C14 H14A . 0.9700 ?
C14 H14B . 0.9700 ?
Cl1 C16 . 1.710(4) ?
Cl2 C18 . 1.720(4) ?
C13 C15 . 1.537(4) ?
C13 H13 . 0.9800 ?
C15 C16 . 1.3900 ?
C15 C20 . 1.3900 ?
C16 C17 . 1.3900 ?
C17 C18 . 1.3900 ?
C17 H17 . 0.9300 ?
C18 C19 . 1.3900 ?
C19 C20 . 1.3900 ?
C19 H19 . 0.9300 ?
C20 H20 . 0.9300 ?
Cl1' C16' . 1.724(5) ?
Cl2' C18' . 1.720(5) ?
C15' C16' . 1.3900 ?
C15' C20' . 1.3900 ?
C16' C17' . 1.3900 ?
C17' C18' . 1.3900 ?
C17' H17' . 0.9300 ?
C18' C19' . 1.3900 ?
C19' C20' . 1.3900 ?
C19' H19' . 0.9300 ?
C20' H20' . 0.9300 ?
C21 H21A . 0.9600 ?
C21 H21B . 0.9600 ?
C21 H21C . 0.9600 ?

loop_
_geom_torsion_atom_site_label_1
_geom_torsion_atom_site_label_2
_geom_torsion_atom_site_label_3
_geom_torsion_atom_site_label_4
_geom_torsion
C4 N1 N2 C3 -0.4(3)
C2 N1 N2 C3 -174.8(2)
C4 S1 C1 C2 9.13(15)
C4 S1 C1 C13 131.92(18)
C4 S1 C1 C5 -109.75(16)
C4 N1 C2 O1 -171.4(2)
N2 N1 C2 O1 2.6(4)
C4 N1 C2 C1 9.9(3)
N2 N1 C2 C1 -176.1(2)
C13 C1 C2 O1 43.3(3)
C5 C1 C2 O1 -70.4(3)
S1 C1 C2 O1 169.4(2)
C13 C1 C2 N1 -138.00(19)
C5 C1 C2 N1 108.3(2)
S1 C1 C2 N1 -11.9(2)
N1 N2 C3 N3 0.7(3)
C4 N3 C3 N2 -0.6(3)
C3 N3 C4 N1 0.3(3)
C3 N3 C4 S1 177.7(2)
N2 N1 C4 N3 0.1(3)
C2 N1 C4 N3 175.3(2)
N2 N1 C4 S1 -177.94(16)
C2 N1 C4 S1 -2.7(3)
C1 S1 C4 N3 178.3(3)
C1 S1 C4 N1 -4.30(18)
C21 N4 C5 C12 -62.8(3)
C14 N4 C5 C12 171.60(18)
C21 N4 C5 C6 53.1(3)
C14 N4 C5 C6 -72.5(2)
C21 N4 C5 C1 169.80(19)
C14 N4 C5 C1 44.2(2)
C2 C1 C5 N4 92.31(19)
C13 C1 C5 N4 -25.1(2)
S1 C1 C5 N4 -149.96(14)
C2 C1 C5 C12 -33.1(2)
C13 C1 C5 C12 -150.54(18)
S1 C1 C5 C12 84.6(2)
C2 C1 C5 C6 -147.25(18)
C13 C1 C5 C6 95.3(2)
S1 C1 C5 C6 -29.5(2)
C7 N5 C6 O2 -179.3(2)
C7 N5 C6 C5 0.6(3)
N4 C5 C6 O2 55.7(3)
C12 C5 C6 O2 179.1(2)
C1 C5 C6 O2 -56.6(3)
N4 C5 C6 N5 -124.2(2)
C12 C5 C6 N5 -0.8(2)
C1 C5 C6 N5 123.5(2)
C6 N5 C7 C8 176.7(2)
C6 N5 C7 C12 -0.2(3)
C12 C7 C8 C9 -1.7(4)
N5 C7 C8 C9 -178.2(2)
C7 C8 C9 C10 2.7(4)
C8 C9 C10 C11 -1.3(4)
C9 C10 C11 C12 -1.2(4)
C10 C11 C12 C7 2.1(3)
C10 C11 C12 C5 178.1(2)
C8 C7 C12 C11 -0.7(4)
N5 C7 C12 C11 176.5(2)
C8 C7 C12 C5 -177.5(2)
N5 C7 C12 C5 -0.4(3)
N4 C5 C12 C11 -52.6(3)
C6 C5 C12 C11 -175.6(2)
C1 C5 C12 C11 66.1(3)
N4 C5 C12 C7 123.8(2)
C6 C5 C12 C7 0.7(2)
C1 C5 C12 C7 -117.5(2)
C21 N4 C14 C13 -171.89(18)
C5 N4 C14 C13 -46.0(2)
N4 C14 C13 C15 158.6(3)
N4 C14 C13 C1 27.2(2)
C2 C1 C13 C14 -117.87(19)
C5 C1 C13 C14 -1.2(2)
S1 C1 C13 C14 120.91(17)
C2 C1 C13 C15 104.3(3)
C5 C1 C13 C15 -139.0(3)
S1 C1 C13 C15 -16.9(4)
C14 C13 C15 C16 155.6(3)
C1 C13 C15 C16 -76.5(4)
C14 C13 C15 C20 -22.8(4)
C1 C13 C15 C20 105.1(3)
C20 C15 C16 C17 0.0
C13 C15 C16 C17 -178.3(5)
C20 C15 C16 Cl1 -176.6(4)
C13 C15 C16 Cl1 5.0(4)
C15 C16 C17 C18 0.0
Cl1 C16 C17 C18 176.7(4)
C16 C17 C18 C19 0.0
C16 C17 C18 Cl2 -177.4(4)
C17 C18 C19 C20 0.0
Cl2 C18 C19 C20 177.3(4)
C18 C19 C20 C15 0.0
C16 C15 C20 C19 0.0
C13 C15 C20 C19 178.5(5)
C20' C15' C16' C17' 0.0
C20' C15' C16' Cl1' -174.4(4)
C15' C16' C17' C18' 0.0
Cl1' C16' C17' C18' 174.6(4)
C16' C17' C18' C19' 0.0
C16' C17' C18' Cl2' -179.4(4)
C17' C18' C19' C20' 0.0
Cl2' C18' C19' C20' 179.4(4)
C18' C19' C20' C15' 0.0
C16' C15' C20' C19' 0.0
